data_7224084
loop_
_publ_author_name
'Yan, Dong'
'Hu, Chun-Li'
'Mao, Jiang-Gao'

_publ_section_title
;
 A2SbB3O8(A = Na, K, Rb) and \b-RbSbB2O6: two types of alkali
 boroantimonates with 3D anionic architectures composed of SbO6octahedra
 and borate groups
;
_journal_issue 9
_journal_name_full CrystEngComm
_journal_page_first 1655
_journal_paper_doi 10.1039/C5CE02324F
_journal_volume 18
_journal_year 2016
_chemical_formula_sum 'B3 O8 Rb2 Sb'
_chemical_formula_weight 453.12
_chemical_name_systematic
; 
 ? 
;
_space_group_IT_number 14
_symmetry_cell_setting monoclinic
_symmetry_space_group_name_Hall '-P 2ybc'
_symmetry_space_group_name_H-M 'P 1 21/c 1'
_atom_sites_solution_hydrogens None
_atom_sites_solution_primary direct
_atom_sites_solution_secondary difmap
_audit_creation_method SHELXL-97
_cell_angle_alpha 90.00
_cell_angle_beta 103.754(15)
_cell_angle_gamma 90.00
_cell_formula_units_Z 4
_cell_length_a 5.9381(6)
_cell_length_b 11.2928(5)
_cell_length_c 11.3181(15)
_cell_measurement_reflns_used 1452
_cell_measurement_temperature 293(2)
_cell_measurement_theta_max 27.5010
_cell_measurement_theta_min 2.0466
_cell_volume 737.20(14)
_computing_cell_refinement 'CrystalClear (Rigaku Inc., 2008)'
_computing_data_collection 'CrystalClear (Rigaku Inc., 2008)'
_computing_data_reduction 'CrystalClear (Rigaku Inc., 2008)'
_computing_structure_refinement 'SHELXL-97 (Sheldrick, 2008)'
_computing_structure_solution 'SHELXS-97 (Sheldrick, 2008)'
_diffrn_ambient_temperature 293(2)
_diffrn_measured_fraction_theta_full 0.997
_diffrn_measured_fraction_theta_max 0.997
_diffrn_measurement_device_type 'Saturn724+ (2x2 bin mode)'
_diffrn_measurement_method CCD_Profile_fitting
_diffrn_radiation_monochromator graphite
_diffrn_radiation_source 'fine-focus sealed tube'
_diffrn_radiation_type MoK\a
_diffrn_radiation_wavelength 0.71073
_diffrn_reflns_av_R_equivalents 0.0498
_diffrn_reflns_av_sigmaI/netI 0.0418
_diffrn_reflns_limit_h_max 7
_diffrn_reflns_limit_h_min -7
_diffrn_reflns_limit_k_max 14
_diffrn_reflns_limit_k_min -13
_diffrn_reflns_limit_l_max 13
_diffrn_reflns_limit_l_min -14
_diffrn_reflns_number 5915
_diffrn_reflns_theta_full 27.47
_diffrn_reflns_theta_max 27.47
_diffrn_reflns_theta_min 2.59
_exptl_absorpt_coefficient_mu 16.874
_exptl_absorpt_correction_T_max 1.0000
_exptl_absorpt_correction_T_min 0.6661
_exptl_absorpt_correction_type multi-scan
_exptl_crystal_colour CoLorless
_exptl_crystal_density_diffrn 4.083
_exptl_crystal_density_method 'not measured'
_exptl_crystal_description BLOCK
_exptl_crystal_F_000 816
_exptl_crystal_size_max 0.23
_exptl_crystal_size_mid 0.20
_exptl_crystal_size_min 0.12
_refine_diff_density_max 0.830
_refine_diff_density_min -0.989
_refine_diff_density_rms 0.202
_refine_ls_extinction_method SHELXL
_refine_ls_goodness_of_fit_ref 1.115
_refine_ls_hydrogen_treatment None
_refine_ls_matrix_type full
_refine_ls_number_parameters 127
_refine_ls_number_reflns 1691
_refine_ls_number_restraints 0
_refine_ls_restrained_S_all 1.115
_refine_ls_R_factor_all 0.0294
_refine_ls_R_factor_gt 0.0267
_refine_ls_shift/su_max 0.000
_refine_ls_shift/su_mean 0.000
_refine_ls_structure_factor_coef Fsqd
_refine_ls_weighting_details 'calc w=1/[\s^2^(Fo^2^)+(0.0279P)^2^+0.0000P] where P=(Fo^2^+2Fc^2^)/3'
_refine_ls_weighting_scheme calc
_refine_ls_wR_factor_gt 0.0649
_refine_ls_wR_factor_ref 0.0660
_reflns_number_gt 1571
_reflns_number_total 1691
_reflns_threshold_expression >2sigma(I)
_cod_data_source_file c5ce02324f1.cif
_cod_data_source_block 3
_cod_depositor_comments
;
The following automatic conversions were performed:

'_symmetry_cell_setting' value 'Monoclinic' changed to 'monoclinic'
according to
/usr/data/users/saulius/crontab/automatic-downloads/rss-feeds/RSC/lib/dictionaries/cif_core.dic
dictionary named 'cif_core.dic' version 2.4.2 from 2011-04-26.

'_exptl_absorpt_correction_type' value 'Multi-scan' changed to
'multi-scan' according to
/usr/data/users/saulius/crontab/automatic-downloads/rss-feeds/RSC/lib/dictionaries/cif_core.dic
dictionary named 'cif_core.dic' version 2.4.2 from 2011-04-26.

Automatic conversion script
Id: cif_fix_values 4268 2015-11-12 08:31:59Z antanas 

 Adding full bibliography for 7224082--7224085.cif.
;
_cod_original_cell_volume 737.20(13)
_cod_original_sg_symbol_H-M P2(1)/c
_cod_database_code 7224084
_database_code_depnum_icsd_archive 'ICSD 430423'

loop_
_symmetry_equiv_pos_as_xyz
'x, y, z'
'-x, y+1/2, -z+1/2'
'-x, -y, -z'
'x, -y-1/2, z-1/2'

loop_
_atom_site_label
_atom_site_type_symbol
_atom_site_fract_x
_atom_site_fract_y
_atom_site_fract_z
_atom_site_U_iso_or_equiv
_atom_site_adp_type
_atom_site_occupancy
_atom_site_symmetry_multiplicity
_atom_site_calc_flag
Rb1 Rb 0.71150(8) -0.09954(4) 0.41764(4) 0.01744(13) Uani 1 1 d
Rb2 Rb 0.25263(8) 0.09719(4) -0.01896(4) 0.01632(13) Uani 1 1 d
Sb1 Sb -0.12908(5) 0.19104(2) 0.21793(3) 0.00696(10) Uani 1 1 d
B1 B 0.1679(9) -0.0236(5) 0.2951(5) 0.0093(10) Uani 1 1 d
B2 B 0.4041(9) 0.1654(5) 0.2907(4) 0.0079(10) Uani 1 1 d
B3 B 0.7431(9) 0.2592(4) 0.4451(5) 0.0094(10) Uani 1 1 d
O1 O -0.0500(6) 0.0188(3) 0.2411(3) 0.0106(6) Uani 1 1 d
O2 O 0.2049(6) -0.1412(3) 0.3214(3) 0.0182(8) Uani 1 1 d
O3 O 0.3527(6) 0.0485(3) 0.3328(3) 0.0148(7) Uani 1 1 d
O4 O 0.5499(5) 0.1548(3) 0.2051(3) 0.0128(7) Uani 1 1 d
O5 O 0.5180(5) 0.2345(3) 0.4015(3) 0.0133(7) Uani 1 1 d
O6 O 0.1911(5) 0.2277(3) 0.2290(3) 0.0120(7) Uani 1 1 d
O7 O 0.8112(6) 0.3385(3) 0.5412(3) 0.0119(7) Uani 1 1 d
O8 O 0.9168(6) 0.2168(3) 0.3948(3) 0.0152(7) Uani 1 1 d

loop_
_atom_site_aniso_label
_atom_site_aniso_U_11
_atom_site_aniso_U_22
_atom_site_aniso_U_33
_atom_site_aniso_U_23
_atom_site_aniso_U_13
_atom_site_aniso_U_12
Rb1 0.0170(3) 0.0195(3) 0.0154(3) -0.00056(18) 0.00304(19) 0.00559(18)
Rb2 0.0155(3) 0.0157(3) 0.0163(3) -0.00224(18) 0.00074(19) -0.00225(17)
Sb1 0.00614(17) 0.00746(17) 0.00681(17) -0.00107(10) 0.00058(12) 0.00012(10)
B1 0.010(3) 0.009(2) 0.008(2) -0.0028(19) 0.0001(19) -0.0017(19)
B2 0.009(3) 0.009(2) 0.005(2) -0.0001(18) 0.0005(18) 0.0004(19)
B3 0.016(3) 0.003(2) 0.010(2) 0.0026(18) 0.003(2) 0.0013(18)
O1 0.0109(16) 0.0066(15) 0.0123(16) 0.0019(12) -0.0015(12) 0.0001(12)
O2 0.0159(19) 0.0055(16) 0.028(2) 0.0037(14) -0.0061(15) -0.0016(13)
O3 0.0134(17) 0.0074(17) 0.0204(19) 0.0037(13) -0.0022(14) -0.0011(12)
O4 0.0034(16) 0.0217(18) 0.0130(17) -0.0035(14) 0.0017(12) -0.0013(13)
O5 0.0096(16) 0.0179(18) 0.0127(17) -0.0062(13) 0.0029(13) -0.0027(13)
O6 0.0026(15) 0.0117(16) 0.0212(19) 0.0052(13) 0.0018(13) -0.0002(12)
O7 0.0151(17) 0.0110(16) 0.0085(16) -0.0016(13) 0.0009(12) -0.0017(13)
O8 0.0081(17) 0.0266(19) 0.0098(17) -0.0051(14) 0.0000(13) 0.0018(14)

loop_
_atom_type_symbol
_atom_type_description
_atom_type_scat_dispersion_real
_atom_type_scat_dispersion_imag
_atom_type_scat_source
B B 0.0013 0.0007 'International Tables Vol C Tables 4.2.6.8 and 6.1.1.4'
O O 0.0106 0.0060 'International Tables Vol C Tables 4.2.6.8 and 6.1.1.4'
Rb Rb -0.9393 2.9676 'International Tables Vol C Tables 4.2.6.8 and 6.1.1.4'
Sb Sb -0.5866 1.5461 'International Tables Vol C Tables 4.2.6.8 and 6.1.1.4'

loop_
_geom_angle_atom_site_label_1
_geom_angle_atom_site_label_2
_geom_angle_atom_site_label_3
_geom_angle
_geom_angle_site_symmetry_1
_geom_angle_site_symmetry_3
O3 Rb1 O6 119.55(10) . 2_645
O3 Rb1 O2 47.60(9) . .
O6 Rb1 O2 90.35(10) 2_645 .
O3 Rb1 O8 156.33(10) . 3_756
O6 Rb1 O8 83.50(9) 2_645 3_756
O2 Rb1 O8 134.50(9) . 3_756
O3 Rb1 O3 87.10(9) . 3_656
O6 Rb1 O3 144.03(10) 2_645 3_656
O2 Rb1 O3 91.80(10) . 3_656
O8 Rb1 O3 69.69(9) 3_756 3_656
O3 Rb1 O1 86.87(9) . 1_655
O6 Rb1 O1 73.25(9) 2_645 1_655
O2 Rb1 O1 114.76(9) . 1_655
O8 Rb1 O1 106.43(9) 3_756 1_655
O3 Rb1 O1 136.34(9) 3_656 1_655
O3 Rb1 O5 96.04(9) . 3_656
O6 Rb1 O5 103.91(9) 2_645 3_656
O2 Rb1 O5 66.54(9) . 3_656
O8 Rb1 O5 71.37(9) 3_756 3_656
O3 Rb1 O5 45.61(8) 3_656 3_656
O1 Rb1 O5 176.72(9) 1_655 3_656
O3 Rb1 B1 23.28(11) . .
O6 Rb1 B1 104.99(11) 2_645 .
O2 Rb1 B1 24.41(11) . .
O8 Rb1 B1 153.65(12) 3_756 .
O3 Rb1 B1 90.86(11) 3_656 .
O1 Rb1 B1 99.91(11) 1_655 .
O5 Rb1 B1 82.33(11) 3_656 .
O3 Rb1 O4 96.78(9) . 2_645
O6 Rb1 O4 44.66(9) 2_645 2_645
O2 Rb1 O4 52.01(8) . 2_645
O8 Rb1 O4 96.89(9) 3_756 2_645
O3 Rb1 O4 113.83(8) 3_656 2_645
O1 Rb1 O4 109.82(8) 1_655 2_645
O5 Rb1 O4 68.38(8) 3_656 2_645
B1 Rb1 O4 74.26(10) . 2_645
O3 Rb1 O2 129.85(9) . 1_655
O6 Rb1 O2 51.50(9) 2_645 1_655
O2 Rb1 O2 137.19(12) . 1_655
O8 Rb1 O2 67.52(8) 3_756 1_655
O3 Rb1 O2 130.01(9) 3_656 1_655
O1 Rb1 O2 43.34(8) 1_655 1_655
O5 Rb1 O2 133.58(8) 3_656 1_655
B1 Rb1 O2 137.08(11) . 1_655
O4 Rb1 O2 95.92(8) 2_645 1_655
O3 Rb1 B1 109.50(11) . 1_655
O6 Rb1 B1 68.22(11) 2_645 1_655
O2 Rb1 B1 135.73(11) . 1_655
O8 Rb1 B1 82.92(11) 3_756 1_655
O3 Rb1 B1 128.51(10) 3_656 1_655
O1 Rb1 B1 23.57(10) 1_655 1_655
O5 Rb1 B1 153.96(11) 3_656 1_655
B1 Rb1 B1 123.43(15) . 1_655
O4 Rb1 B1 112.04(10) 2_645 1_655
O2 Rb1 B1 23.11(10) 1_655 1_655
O3 Rb1 B1 93.15(11) . 3_656
O6 Rb1 B1 147.13(11) 2_645 3_656
O2 Rb1 B1 111.91(11) . 3_656
O8 Rb1 B1 63.63(11) 3_756 3_656
O3 Rb1 B1 22.83(10) 3_656 3_656
O1 Rb1 B1 114.83(11) 1_655 3_656
O5 Rb1 B1 66.62(10) 3_656 3_656
B1 Rb1 B1 104.69(10) . 3_656
O4 Rb1 B1 134.66(10) 2_645 3_656
O2 Rb1 B1 110.91(11) 1_655 3_656
B1 Rb1 B1 105.83(10) 1_655 3_656
O5 Rb2 O4 81.33(10) 4_565 .
O5 Rb2 O1 100.61(10) 4_565 3
O4 Rb2 O1 162.39(10) . 3
O5 Rb2 O8 77.95(9) 4_565 4_465
O4 Rb2 O8 111.80(10) . 4_465
O1 Rb2 O8 85.61(9) 3 4_465
O5 Rb2 O7 136.71(10) 4_565 2_645
O4 Rb2 O7 110.36(10) . 2_645
O1 Rb2 O7 56.51(9) 3 2_645
O8 Rb2 O7 128.65(10) 4_465 2_645
O5 Rb2 O7 120.94(9) 4_565 4_465
O4 Rb2 O7 97.88(9) . 4_465
O1 Rb2 O7 96.05(9) 3 4_465
O8 Rb2 O7 47.33(9) 4_465 4_465
O7 Rb2 O7 99.23(8) 2_645 4_465
O5 Rb2 O6 99.15(9) 4_565 .
O4 Rb2 O6 44.95(8) . .
O1 Rb2 O6 149.25(9) 3 .
O8 Rb2 O6 75.76(8) 4_465 .
O7 Rb2 O6 118.82(8) 2_645 .
O7 Rb2 O6 53.41(8) 4_465 .
O5 Rb2 O7 44.85(8) 4_565 4_565
O4 Rb2 O7 51.43(9) . 4_565
O1 Rb2 O7 118.53(9) 3 4_565
O8 Rb2 O7 119.08(9) 4_465 4_565
O7 Rb2 O7 109.74(7) 2_645 4_565
O7 Rb2 O7 143.26(11) 4_465 4_565
O6 Rb2 O7 92.03(8) . 4_565
O5 Rb2 B3 101.27(11) 4_565 4_465
O4 Rb2 B3 110.60(11) . 4_465
O1 Rb2 B3 86.33(11) 3 4_465
O8 Rb2 B3 23.89(11) 4_465 4_465
O7 Rb2 B3 111.90(10) 2_645 4_465
O7 Rb2 B3 24.29(11) 4_465 4_465
O6 Rb2 B3 66.80(10) . 4_465
O7 Rb2 B3 138.34(10) 4_565 4_465
O5 Rb2 O6 44.25(8) 4_565 4_565
O4 Rb2 O6 122.73(9) . 4_565
O1 Rb2 O6 65.72(8) 3 4_565
O8 Rb2 O6 51.09(8) 4_465 4_565
O7 Rb2 O6 121.05(8) 2_645 4_565
O7 Rb2 O6 97.21(8) 4_465 4_565
O6 Rb2 O6 116.38(3) . 4_565
O7 Rb2 O6 86.99(8) 4_565 4_565
B3 Rb2 O6 72.92(10) 4_465 4_565
O5 Rb2 B3 21.52(11) 4_565 4_565
O4 Rb2 B3 68.19(11) . 4_565
O1 Rb2 B3 107.79(11) 3 4_565
O8 Rb2 B3 98.76(11) 4_465 4_565
O7 Rb2 B3 123.51(11) 2_645 4_565
O7 Rb2 B3 137.24(10) 4_465 4_565
O6 Rb2 B3 99.17(10) . 4_565
O7 Rb2 B3 23.71(10) 4_565 4_565
B3 Rb2 B3 121.30(14) 4_465 4_565
O6 Rb2 B3 63.53(10) 4_565 4_565
O5 Rb2 B2 98.34(11) 4_565 .
O4 Rb2 B2 23.52(11) . .
O1 Rb2 B2 161.00(11) 3 .
O8 Rb2 B2 99.81(11) 4_465 .
O7 Rb2 B2 107.55(10) 2_645 .
O7 Rb2 B2 75.23(10) 4_465 .
O6 Rb2 B2 24.85(10) . .
O7 Rb2 B2 74.82(10) 4_565 .
B3 Rb2 B2 91.41(12) 4_465 .
O6 Rb2 B2 131.38(10) 4_565 .
B3 Rb2 B2 89.50(12) 4_565 .
O6 Sb1 O4 179.40(14) . 1_455
O6 Sb1 O2 88.69(14) . 2
O4 Sb1 O2 91.06(15) 1_455 2
O6 Sb1 O7 92.24(14) . 4_465
O4 Sb1 O7 87.21(14) 1_455 4_465
O2 Sb1 O7 87.54(14) 2 4_465
O6 Sb1 O8 90.37(14) . 1_455
O4 Sb1 O8 90.19(14) 1_455 1_455
O2 Sb1 O8 93.23(15) 2 1_455
O7 Sb1 O8 177.30(13) 4_465 1_455
O6 Sb1 O1 90.18(13) . .
O4 Sb1 O1 90.02(14) 1_455 .
O2 Sb1 O1 174.46(14) 2 .
O7 Sb1 O1 87.08(13) 4_465 .
O8 Sb1 O1 92.20(14) 1_455 .
O6 Sb1 Rb2 105.25(10) . 3
O4 Sb1 Rb2 74.52(10) 1_455 3
O2 Sb1 Rb2 131.68(10) 2 3
O7 Sb1 Rb2 46.78(9) 4_465 3
O8 Sb1 Rb2 131.66(10) 1_455 3
O1 Sb1 Rb2 43.65(9) . 3
O6 Sb1 Rb1 36.95(9) . 2_655
O4 Sb1 Rb1 142.54(10) 1_455 2_655
O2 Sb1 Rb1 58.22(11) 2 2_655
O7 Sb1 Rb1 71.87(10) 4_465 2_655
O8 Sb1 Rb1 110.73(10) 1_455 2_655
O1 Sb1 Rb1 118.58(10) . 2_655
Rb2 Sb1 Rb1 108.625(14) 3 2_655
O6 Sb1 Rb2 52.93(10) . .
O4 Sb1 Rb2 126.63(10) 1_455 .
O2 Sb1 Rb2 103.65(11) 2 .
O7 Sb1 Rb2 43.78(10) 4_465 .
O8 Sb1 Rb2 138.27(9) 1_455 .
O1 Sb1 Rb2 71.43(10) . .
Rb2 Sb1 Rb2 57.318(13) 3 .
Rb1 Sb1 Rb2 53.294(12) 2_655 .
O6 Sb1 Rb2 56.94(10) . 4_566
O4 Sb1 Rb2 123.46(10) 1_455 4_566
O2 Sb1 Rb2 70.00(9) 2 4_566
O7 Sb1 Rb2 140.90(10) 4_465 4_566
O8 Sb1 Rb2 41.65(10) 1_455 4_566
O1 Sb1 Rb2 113.75(9) . 4_566
Rb2 Sb1 Rb2 154.644(11) 3 4_566
Rb1 Sb1 Rb2 69.115(14) 2_655 4_566
Rb2 Sb1 Rb2 109.715(15) . 4_566
O6 Sb1 Rb2 144.08(10) . 1_455
O4 Sb1 Rb2 35.36(9) 1_455 1_455
O2 Sb1 Rb2 88.85(9) 2 1_455
O7 Sb1 Rb2 51.85(10) 4_465 1_455
O8 Sb1 Rb2 125.55(10) 1_455 1_455
O1 Sb1 Rb2 88.88(9) . 1_455
Rb2 Sb1 Rb2 53.122(14) 3 1_455
Rb1 Sb1 Rb2 116.091(14) 2_655 1_455
Rb2 Sb1 Rb2 93.106(15) . 1_455
Rb2 Sb1 Rb2 151.664(13) 4_566 1_455
O6 Sb1 Rb1 128.57(9) . 2
O4 Sb1 Rb1 51.08(10) 1_455 2
O2 Sb1 Rb1 41.21(10) 2 2
O7 Sb1 Rb1 77.84(10) 4_465 2
O8 Sb1 Rb1 101.06(10) 1_455 2
O1 Sb1 Rb1 138.32(9) . 2
Rb2 Sb1 Rb1 103.509(15) 3 2
Rb1 Sb1 Rb1 93.397(13) 2_655 2
Rb2 Sb1 Rb1 116.839(14) . 2
Rb2 Sb1 Rb1 101.841(15) 4_566 2
Rb2 Sb1 Rb1 51.395(12) 1_455 2
O3 B1 O2 116.1(4) . .
O3 B1 O1 122.5(4) . .
O2 B1 O1 121.3(4) . .
O3 B1 Rb1 52.1(2) . .
O2 B1 Rb1 64.3(2) . .
O1 B1 Rb1 174.2(3) . .
O3 B1 Rb1 133.0(3) . 1_455
O2 B1 Rb1 76.8(3) . 1_455
O1 B1 Rb1 61.2(2) . 1_455
Rb1 B1 Rb1 123.43(15) . 1_455
O3 B1 Rb1 59.3(2) . 3_656
O2 B1 Rb1 101.5(3) . 3_656
O1 B1 Rb1 103.9(3) . 3_656
Rb1 B1 Rb1 75.31(10) . 3_656
Rb1 B1 Rb1 74.17(10) 1_455 3_656
O3 B1 Rb2 139.1(3) . 3
O2 B1 Rb2 90.4(3) . 3
O1 B1 Rb2 46.5(2) . 3
Rb1 B1 Rb2 135.19(16) . 3
Rb1 B1 Rb2 80.91(11) 1_455 3
Rb1 B1 Rb2 148.86(16) 3_656 3
O4 B2 O3 110.4(4) . .
O4 B2 O6 107.8(4) . .
O3 B2 O6 111.4(4) . .
O4 B2 O5 112.4(4) . .
O3 B2 O5 106.6(4) . .
O6 B2 O5 108.3(4) . .
O4 B2 Rb2 50.4(2) . .
O3 B2 Rb2 96.0(3) . .
O6 B2 Rb2 69.0(2) . .
O5 B2 Rb2 156.1(3) . .
O4 B2 Rb1 70.5(2) . 2_655
O3 B2 Rb1 151.8(3) . 2_655
O6 B2 Rb1 46.4(2) . 2_655
O5 B2 Rb1 98.4(3) . 2_655
Rb2 B2 Rb1 61.95(8) . 2_655
O4 B2 Rb1 150.3(3) . 3_656
O3 B2 Rb1 54.1(2) . 3_656
O6 B2 Rb1 101.8(3) . 3_656
O5 B2 Rb1 59.1(2) . 3_656
Rb2 B2 Rb1 144.49(16) . 3_656
Rb1 B2 Rb1 136.21(15) 2_655 3_656
O4 B2 Rb1 82.6(2) . .
O3 B2 Rb1 41.23(19) . .
O6 B2 Rb1 151.6(3) . .
O5 B2 Rb1 90.8(2) . .
Rb2 B2 Rb1 101.63(13) . .
Rb1 B2 Rb1 153.12(16) 2_655 .
Rb1 B2 Rb1 69.74(9) 3_656 .
O4 B2 Rb2 136.0(3) . 4_566
O3 B2 Rb2 111.6(3) . 4_566
O6 B2 Rb2 68.1(2) . 4_566
O5 B2 Rb2 41.74(19) . 4_566
Rb2 B2 Rb2 135.04(15) . 4_566
Rb1 B2 Rb2 78.83(10) 2_655 4_566
Rb1 B2 Rb2 59.22(8) 3_656 4_566
Rb1 B2 Rb2 122.66(14) . 4_566
O5 B3 O8 123.7(4) . .
O5 B3 O7 120.0(4) . .
O8 B3 O7 116.1(4) . .
O5 B3 Rb2 158.9(3) . 4_666
O8 B3 Rb2 58.6(2) . 4_666
O7 B3 Rb2 60.7(2) . 4_666
O5 B3 Rb2 48.9(2) . 4_566
O8 B3 Rb2 162.0(3) . 4_566
O7 B3 Rb2 72.6(2) . 4_566
Rb2 B3 Rb2 121.30(14) 4_666 4_566
O5 B3 Rb1 138.5(3) . 3_756
O8 B3 Rb1 48.6(2) . 3_756
O7 B3 Rb1 85.6(3) . 3_756
Rb2 B3 Rb1 60.93(9) 4_666 3_756
Rb2 B3 Rb1 149.19(16) 4_566 3_756
B1 O1 Sb1 124.1(3) . .
B1 O1 Rb2 112.9(3) . 3
Sb1 O1 Rb2 107.17(12) . 3
B1 O1 Rb1 95.2(3) . 1_455
Sb1 O1 Rb1 112.58(13) . 1_455
Rb2 O1 Rb1 102.43(10) 3 1_455
B1 O2 Sb1 150.1(3) . 2_545
B1 O2 Rb1 91.3(3) . .
Sb1 O2 Rb1 112.96(14) 2_545 .
B1 O2 Rb1 80.1(3) . 1_455
Sb1 O2 Rb1 92.15(12) 2_545 1_455
Rb1 O2 Rb1 137.19(12) . 1_455
B1 O3 B2 131.2(4) . .
B1 O3 Rb1 104.6(3) . .
B2 O3 Rb1 117.9(3) . .
B1 O3 Rb1 97.9(3) . 3_656
B2 O3 Rb1 102.6(3) . 3_656
Rb1 O3 Rb1 92.90(9) . 3_656
B2 O4 Sb1 132.2(3) . 1_655
B2 O4 Rb2 106.1(3) . .
Sb1 O4 Rb2 121.23(14) 1_655 .
B2 O4 Rb1 85.2(2) . 2_655
Sb1 O4 Rb1 102.14(13) 1_655 2_655
Rb2 O4 Rb1 71.56(7) . 2_655
B3 O5 B2 129.0(4) . .
B3 O5 Rb2 109.5(3) . 4_566
B2 O5 Rb2 117.1(3) . 4_566
B3 O5 Rb1 114.5(3) . 3_656
B2 O5 Rb1 96.6(2) . 3_656
Rb2 O5 Rb1 75.47(8) 4_566 3_656
B2 O6 Sb1 130.9(3) . .
B2 O6 Rb1 110.5(3) . 2_655
Sb1 O6 Rb1 117.84(13) . 2_655
B2 O6 Rb2 86.1(2) . .
Sb1 O6 Rb2 99.09(12) . .
Rb1 O6 Rb2 73.45(8) 2_655 .
B2 O6 Rb2 88.4(2) . 4_566
Sb1 O6 Rb2 94.97(12) . 4_566
Rb1 O6 Rb2 95.65(9) 2_655 4_566
Rb2 O6 Rb2 165.11(11) . 4_566
B3 O7 Sb1 129.2(3) . 4_666
B3 O7 Rb2 124.3(3) . 2_655
Sb1 O7 Rb2 104.01(12) 4_666 2_655
B3 O7 Rb2 95.0(3) . 4_666
Sb1 O7 Rb2 108.64(13) 4_666 4_666
Rb2 O7 Rb2 80.76(8) 2_655 4_666
B3 O7 Rb2 83.7(3) . 4_566
Sb1 O7 Rb2 100.11(12) 4_666 4_566
Rb2 O7 Rb2 70.26(7) 2_655 4_566
Rb2 O7 Rb2 143.26(11) 4_666 4_566
B3 O8 Sb1 122.2(3) . 1_655
B3 O8 Rb2 97.6(3) . 4_666
Sb1 O8 Rb2 111.43(14) 1_655 4_666
B3 O8 Rb1 111.1(3) . 3_756
Sb1 O8 Rb1 123.77(14) 1_655 3_756
Rb2 O8 Rb1 75.46(8) 4_666 3_756

loop_
_geom_bond_atom_site_label_1
_geom_bond_atom_site_label_2
_geom_bond_distance
_geom_bond_site_symmetry_2
Rb1 O3 2.699(3) .
Rb1 O6 2.711(3) 2_645
Rb1 O2 2.983(3) .
Rb1 O8 2.984(3) 3_756
Rb1 O3 2.994(4) 3_656
Rb1 O1 3.021(3) 1_655
Rb1 O5 3.114(3) 3_656
Rb1 B1 3.309(5) .
Rb1 O4 3.318(3) 2_645
Rb1 O2 3.393(4) 1_655
Rb1 B1 3.434(5) 1_655
Rb1 B1 3.451(5) 3_656
Rb2 O5 2.753(3) 4_565
Rb2 O4 2.800(3) .
Rb2 O1 2.837(3) 3
Rb2 O8 2.901(3) 4_465
Rb2 O7 2.949(3) 2_645
Rb2 O7 2.952(3) 4_465
Rb2 O6 3.266(3) .
Rb2 O7 3.304(3) 4_565
Rb2 B3 3.371(5) 4_465
Rb2 O6 3.419(3) 4_565
Rb2 B3 3.441(5) 4_565
Rb2 B2 3.490(5) .
Sb1 O6 1.921(3) .
Sb1 O4 1.921(3) 1_455
Sb1 O2 1.973(3) 2
Sb1 O7 1.975(3) 4_465
Sb1 O8 1.977(3) 1_455
Sb1 O1 2.004(3) .
Sb1 Rb2 3.9266(6) 3
Sb1 Rb1 3.9881(6) 2_655
Sb1 Rb2 4.0639(7) 4_566
Sb1 Rb2 4.1365(9) 1_455
Sb1 Rb1 4.1695(7) 2
B1 O3 1.352(6) .
B1 O2 1.368(6) .
B1 O1 1.379(6) .
B1 Rb1 3.434(5) 1_455
B1 Rb1 3.451(5) 3_656
B1 Rb2 3.603(5) 3
B2 O4 1.449(6) .
B2 O3 1.460(6) .
B2 O6 1.470(6) .
B2 O5 1.496(6) .
B2 Rb1 3.508(5) 2_655
B2 Rb1 3.606(5) 3_656
B2 Rb2 3.683(5) 4_566
B3 O5 1.340(6) .
B3 O8 1.377(6) .
B3 O7 1.392(6) .
B3 Rb2 3.371(5) 4_666
B3 Rb2 3.441(5) 4_566
B3 Rb1 3.709(5) 3_756
O1 Rb2 2.837(3) 3
O1 Rb1 3.021(3) 1_455
O2 Sb1 1.973(3) 2_545
O2 Rb1 3.393(4) 1_455
O3 Rb1 2.994(4) 3_656
O4 Sb1 1.921(3) 1_655
O4 Rb1 3.318(3) 2_655
O5 Rb2 2.753(3) 4_566
O5 Rb1 3.114(3) 3_656
O6 Rb1 2.711(3) 2_655
O6 Rb2 3.419(3) 4_566
O7 Sb1 1.975(3) 4_666
O7 Rb2 2.949(3) 2_655
O7 Rb2 2.952(3) 4_666
O7 Rb2 3.304(3) 4_566
O8 Sb1 1.977(3) 1_655
O8 Rb2 2.901(3) 4_666
O8 Rb1 2.984(3) 3_756
